data_8102856
loop_
_publ_author_name
'Kwang Ha'

_publ_section_title
;
 Crystal structure of bis(1,10-phenanthrolinium)
 hexakis(thiocyanato-kS)platinate(IV), (C12H9N2)2[Pt(SCN)6]
;
_journal_issue 4
_journal_name_full 'Zeitschrift f\"ur Kristallographie - New Crystal Structures'
_journal_page_first 699
_journal_volume 225
_journal_year 2010
_chemical_formula_moiety '2(C12 H9 N2), C6 N6 Pt S6'
_chemical_formula_sum 'C30 H18 N10 Pt S6'
_chemical_formula_weight 905.99
_chemical_name_systematic
; 
Bis(1,10-phenanthrolinium) hexakis(thiocyanato-\k<i>S</i>)platinate(IV)
;
_space_group_IT_number 2
_symmetry_cell_setting triclinic
_symmetry_space_group_name_Hall '-P 1'
_symmetry_space_group_name_H-M 'P -1'
_atom_sites_solution_hydrogens geom
_atom_sites_solution_primary direct
_atom_sites_solution_secondary difmap
_audit_creation_method SHELXL-97
_cell_angle_alpha 80.914(2)
_cell_angle_beta 86.466(2)
_cell_angle_gamma 81.698(2)
_cell_formula_units_Z 1
_cell_length_a 9.1570(11)
_cell_length_b 9.2963(11)
_cell_length_c 9.5456(11)
_cell_measurement_reflns_used 3982
_cell_measurement_temperature 200(2)
_cell_measurement_theta_max 26.00
_cell_measurement_theta_min 2.16
_cell_volume 793.35(16)
_computing_cell_refinement 'SAINT (Bruker, 2000)'
_computing_data_collection 'SMART (Bruker, 2000)'
_computing_data_reduction 'SAINT (Bruker, 2000)'
_computing_molecular_graphics 'ORTEP-III (Farrugia, 1997)'
_computing_publication_material SHELXL97
_computing_structure_refinement 'SHELXL-97 (Sheldrick, 1997)'
_computing_structure_solution 'SHELXS-97 (Sheldrick, 1997)'
_diffrn_ambient_temperature 200(2)
_diffrn_measured_fraction_theta_full 0.952
_diffrn_measured_fraction_theta_max 0.952
_diffrn_measurement_device_type 'Bruker SMART 1000 CCD'
_diffrn_measurement_method '\f and \w scans'
_diffrn_radiation_monochromator graphite
_diffrn_radiation_source 'fine-focus sealed tube'
_diffrn_radiation_type MoK\a
_diffrn_radiation_wavelength 0.71073
_diffrn_reflns_av_R_equivalents 0.0457
_diffrn_reflns_av_sigmaI/netI 0.0858
_diffrn_reflns_limit_h_max 10
_diffrn_reflns_limit_h_min -11
_diffrn_reflns_limit_k_max 11
_diffrn_reflns_limit_k_min -10
_diffrn_reflns_limit_l_max 11
_diffrn_reflns_limit_l_min -11
_diffrn_reflns_number 4825
_diffrn_reflns_theta_full 26.01
_diffrn_reflns_theta_max 26.01
_diffrn_reflns_theta_min 2.16
_diffrn_standards_decay_% 0
_diffrn_standards_interval_count 0
_diffrn_standards_interval_time 0
_diffrn_standards_number 0
_exptl_absorpt_coefficient_mu 4.858
_exptl_absorpt_correction_T_max 1.000
_exptl_absorpt_correction_T_min 0.653
_exptl_absorpt_correction_type multi-scan
_exptl_absorpt_process_details SADABS
_exptl_crystal_colour yellow
_exptl_crystal_density_diffrn 1.896
_exptl_crystal_density_method 'not measured'
_exptl_crystal_description rod
_exptl_crystal_F_000 442
_exptl_crystal_size_max 0.30
_exptl_crystal_size_mid 0.13
_exptl_crystal_size_min 0.12
_refine_diff_density_max 3.748
_refine_diff_density_min -4.052
_refine_diff_density_rms 0.238
_refine_ls_extinction_method none
_refine_ls_goodness_of_fit_ref 1.105
_refine_ls_hydrogen_treatment constr
_refine_ls_matrix_type full
_refine_ls_number_parameters 214
_refine_ls_number_reflns 2976
_refine_ls_number_restraints 0
_refine_ls_restrained_S_all 1.105
_refine_ls_R_factor_all 0.0542
_refine_ls_R_factor_gt 0.0497
_refine_ls_shift/su_max 0.000
_refine_ls_shift/su_mean 0.000
_refine_ls_structure_factor_coef Fsqd
_refine_ls_weighting_details 'calc w=1/[\s^2^(Fo^2^)+(0.0505P)^2^+3.4760P] where P=(Fo^2^+2Fc^2^)/3'
_refine_ls_weighting_scheme calc
_refine_ls_wR_factor_gt 0.1145
_refine_ls_wR_factor_ref 0.1283
_reflns_number_gt 2847
_reflns_number_total 2976
_reflns_threshold_expression >2sigma(I)
_cod_data_source_file 1267-3196.cff
_cod_data_source_block pt(scn)6
_cod_depositor_comments
;
The following automatic conversions were performed:
'_symmetry_cell_setting' value 'Triclinic' changed to 'triclinic'
according to '/home/saulius/struct/CIF-dictionaries/cif_core.dic'
dictionary named 'cif_core.dic' version 2.4.1 from
2010-06-29.

'_exptl_absorpt_correction_type' value 'Multi-scan' changed
to 'multi-scan' according to
'/home/saulius/struct/CIF-dictionaries/cif_core.dic' dictionary named
'cif_core.dic' version 2.4.1 from 2010-06-29.

Automatic conversion script
Id: cif_fix_enum 1555 2011-01-17 13:19:09Z saulius 
;
_cod_database_code 8102856

loop_
_symmetry_equiv_pos_as_xyz
'x, y, z'
'-x, -y, -z'

loop_
_atom_site_label
_atom_site_type_symbol
_atom_site_fract_x
_atom_site_fract_y
_atom_site_fract_z
_atom_site_U_iso_or_equiv
_atom_site_adp_type
_atom_site_occupancy
_atom_site_symmetry_multiplicity
_atom_site_calc_flag
_atom_site_refinement_flags
_atom_site_disorder_assembly
_atom_site_disorder_group
Pt1 Pt 0.5000 0.0000 0.5000 0.01902(17) Uani 1 2 d S . .
S1 S 0.4409(2) 0.0622(2) 0.2555(2) 0.0282(5) Uani 1 1 d . . .
S2 S 0.4330(2) 0.2544(2) 0.5161(2) 0.0254(5) Uani 1 1 d . . .
S3 S 0.7520(2) 0.0079(3) 0.4257(2) 0.0282(5) Uani 1 1 d . . .
N1 N 0.6667(10) -0.1093(9) 0.1167(8) 0.0370(19) Uani 1 1 d . . .
N2 N 0.6738(9) 0.4039(8) 0.4146(9) 0.0373(19) Uani 1 1 d . . .
N3 N 0.8890(9) 0.1146(10) 0.6380(10) 0.040(2) Uani 1 1 d . . .
C1 C 0.5761(11) -0.0401(10) 0.1747(10) 0.028(2) Uani 1 1 d . . .
C2 C 0.5780(10) 0.3373(9) 0.4558(9) 0.0255(19) Uani 1 1 d . . .
C3 C 0.8292(10) 0.0716(10) 0.5545(9) 0.0265(19) Uani 1 1 d . . .
N4 N 0.6887(8) 0.5583(8) -0.0425(7) 0.0238(15) Uani 1 1 d . . .
N5 N 0.8598(8) 0.6115(8) 0.1603(7) 0.0232(15) Uani 1 1 d . . .
H5A H 0.7942 0.6792 0.1160 0.028 Uiso 1 1 calc R . .
C4 C 0.6040(10) 0.5282(11) -0.1360(9) 0.030(2) Uani 1 1 d . . .
H4 H 0.5390 0.6070 -0.1842 0.036 Uiso 1 1 calc R . .
C5 C 0.6028(11) 0.3863(13) -0.1700(10) 0.041(3) Uani 1 1 d . . .
H5 H 0.5389 0.3710 -0.2393 0.049 Uiso 1 1 calc R . .
C6 C 0.6941(12) 0.2719(12) -0.1026(10) 0.038(2) Uani 1 1 d . . .
H6 H 0.6940 0.1756 -0.1241 0.045 Uiso 1 1 calc R . .
C7 C 0.7898(11) 0.2959(11) 0.0001(10) 0.034(2) Uani 1 1 d . . .
C8 C 0.8923(12) 0.1864(11) 0.0731(11) 0.040(2) Uani 1 1 d . . .
H8 H 0.8980 0.0878 0.0556 0.048 Uiso 1 1 calc R . .
C9 C 0.9832(12) 0.2183(12) 0.1679(11) 0.042(3) Uani 1 1 d . . .
H9 H 1.0529 0.1422 0.2133 0.050 Uiso 1 1 calc R . .
C10 C 0.9758(10) 0.3626(11) 0.2002(10) 0.034(2) Uani 1 1 d . . .
C11 C 1.0622(11) 0.4046(13) 0.3012(10) 0.041(3) Uani 1 1 d . . .
H11 H 1.1316 0.3326 0.3524 0.049 Uiso 1 1 calc R . .
C12 C 1.0477(11) 0.5446(12) 0.3257(10) 0.037(2) Uani 1 1 d . . .
H12 H 1.1087 0.5714 0.3916 0.045 Uiso 1 1 calc R . .
C13 C 0.9436(10) 0.6500(12) 0.2546(10) 0.035(2) Uani 1 1 d . . .
H13 H 0.9320 0.7487 0.2727 0.042 Uiso 1 1 calc R . .
C14 C 0.8722(10) 0.4719(10) 0.1303(9) 0.0257(19) Uani 1 1 d . . .
C15 C 0.7802(9) 0.4427(9) 0.0260(8) 0.0220(17) Uani 1 1 d . . .

loop_
_atom_site_aniso_label
_atom_site_aniso_U_11
_atom_site_aniso_U_22
_atom_site_aniso_U_33
_atom_site_aniso_U_23
_atom_site_aniso_U_13
_atom_site_aniso_U_12
Pt1 0.0168(3) 0.0209(3) 0.0206(3) -0.00339(17) -0.00455(17) -0.00466(17)
S1 0.0288(12) 0.0312(12) 0.0240(11) -0.0021(9) -0.0119(9) 0.0001(9)
S2 0.0248(11) 0.0228(11) 0.0285(11) -0.0035(9) -0.0025(9) -0.0028(8)
S3 0.0168(10) 0.0411(13) 0.0310(11) -0.0147(10) -0.0001(9) -0.0091(9)
N1 0.046(5) 0.037(5) 0.029(4) -0.006(4) -0.006(4) -0.004(4)
N2 0.036(5) 0.023(4) 0.052(5) -0.007(4) 0.002(4) -0.005(4)
N3 0.025(4) 0.042(5) 0.057(5) -0.012(4) -0.018(4) -0.003(4)
C1 0.035(5) 0.022(5) 0.028(5) 0.000(4) -0.004(4) -0.006(4)
C2 0.030(5) 0.022(4) 0.024(4) 0.001(3) -0.005(4) -0.003(4)
C3 0.023(4) 0.029(5) 0.030(5) -0.009(4) -0.006(4) -0.008(4)
N4 0.023(4) 0.032(4) 0.018(3) -0.007(3) 0.002(3) -0.006(3)
N5 0.017(3) 0.037(4) 0.016(3) -0.003(3) 0.001(3) -0.008(3)
C4 0.023(5) 0.042(6) 0.027(5) 0.000(4) -0.001(4) -0.014(4)
C5 0.037(6) 0.069(8) 0.024(5) -0.014(5) 0.008(4) -0.032(5)
C6 0.047(6) 0.045(6) 0.030(5) -0.018(4) 0.002(5) -0.026(5)
C7 0.034(5) 0.034(5) 0.037(5) -0.003(4) 0.013(4) -0.019(4)
C8 0.044(6) 0.022(5) 0.050(6) 0.002(4) 0.008(5) -0.007(4)
C9 0.036(6) 0.036(6) 0.044(6) 0.012(5) 0.013(5) -0.003(5)
C10 0.030(5) 0.042(6) 0.026(5) 0.011(4) 0.004(4) -0.007(4)
C11 0.029(5) 0.066(8) 0.021(5) 0.012(5) -0.002(4) -0.004(5)
C12 0.031(5) 0.061(7) 0.023(5) -0.003(5) -0.008(4) -0.018(5)
C13 0.028(5) 0.052(6) 0.028(5) -0.009(4) 0.000(4) -0.015(5)
C14 0.029(5) 0.025(5) 0.022(4) 0.004(4) -0.003(4) -0.011(4)
C15 0.025(4) 0.026(4) 0.015(4) -0.004(3) 0.012(3) -0.007(4)

loop_
_atom_type_symbol
_atom_type_description
_atom_type_scat_dispersion_real
_atom_type_scat_dispersion_imag
_atom_type_scat_source
C C 0.0033 0.0016 'International Tables Vol C Tables 4.2.6.8 and 6.1.1.4'
H H 0.0000 0.0000 'International Tables Vol C Tables 4.2.6.8 and 6.1.1.4'
N N 0.0061 0.0033 'International Tables Vol C Tables 4.2.6.8 and 6.1.1.4'
Pt Pt -1.7033 8.3905 'International Tables Vol C Tables 4.2.6.8 and 6.1.1.4'
S S 0.1246 0.1234 'International Tables Vol C Tables 4.2.6.8 and 6.1.1.4'

loop_
_geom_angle_atom_site_label_1
_geom_angle_atom_site_label_2
_geom_angle_atom_site_label_3
_geom_angle
_geom_angle_site_symmetry_1
_geom_angle_site_symmetry_3
_geom_angle_publ_flag
S3 Pt1 S3 180.000(1) . 2_656 ?
S3 Pt1 S2 97.95(8) . . ?
S3 Pt1 S2 82.05(8) 2_656 . ?
S3 Pt1 S2 82.05(8) . 2_656 ?
S3 Pt1 S2 97.95(8) 2_656 2_656 ?
S2 Pt1 S2 180.00(10) . 2_656 ?
S3 Pt1 S1 92.36(8) . 2_656 ?
S3 Pt1 S1 87.64(8) 2_656 2_656 ?
S2 Pt1 S1 93.32(8) . 2_656 ?
S2 Pt1 S1 86.68(8) 2_656 2_656 ?
S3 Pt1 S1 87.64(8) . . ?
S3 Pt1 S1 92.36(8) 2_656 . ?
S2 Pt1 S1 86.68(8) . . ?
S2 Pt1 S1 93.32(8) 2_656 . ?
S1 Pt1 S1 180.00(3) 2_656 . ?
C1 S1 Pt1 102.8(3) . . ?
C2 S2 Pt1 106.8(3) . . ?
C3 S3 Pt1 106.0(3) . . ?
N1 C1 S1 178.4(9) . . ?
N2 C2 S2 175.5(9) . . ?
N3 C3 S3 176.3(9) . . ?
C4 N4 C15 116.7(8) . . ?
C13 N5 C14 122.6(8) . . ?
C13 N5 H5A 118.7 . . ?
C14 N5 H5A 118.7 . . ?
N4 C4 C5 124.1(9) . . ?
N4 C4 H4 118.0 . . ?
C5 C4 H4 118.0 . . ?
C6 C5 C4 119.2(9) . . ?
C6 C5 H5 120.4 . . ?
C4 C5 H5 120.4 . . ?
C5 C6 C7 120.0(9) . . ?
C5 C6 H6 120.0 . . ?
C7 C6 H6 120.0 . . ?
C8 C7 C15 119.5(9) . . ?
C8 C7 C6 124.8(10) . . ?
C15 C7 C6 115.7(9) . . ?
C9 C8 C7 121.6(10) . . ?
C9 C8 H8 119.2 . . ?
C7 C8 H8 119.2 . . ?
C8 C9 C10 121.2(10) . . ?
C8 C9 H9 119.4 . . ?
C10 C9 H9 119.4 . . ?
C14 C10 C9 117.7(9) . . ?
C14 C10 C11 117.3(10) . . ?
C9 C10 C11 125.0(10) . . ?
C12 C11 C10 121.1(10) . . ?
C12 C11 H11 119.4 . . ?
C10 C11 H11 119.4 . . ?
C11 C12 C13 120.0(9) . . ?
C11 C12 H12 120.0 . . ?
C13 C12 H12 120.0 . . ?
N5 C13 C12 119.5(10) . . ?
N5 C13 H13 120.2 . . ?
C12 C13 H13 120.2 . . ?
N5 C14 C10 119.5(8) . . ?
N5 C14 C15 118.4(8) . . ?
C10 C14 C15 122.2(8) . . ?
N4 C15 C7 124.3(8) . . ?
N4 C15 C14 117.9(7) . . ?
C7 C15 C14 117.8(8) . . ?

loop_
_geom_bond_atom_site_label_1
_geom_bond_atom_site_label_2
_geom_bond_distance
_geom_bond_site_symmetry_2
_geom_bond_publ_flag
Pt1 S3 2.380(2) . ?
Pt1 S3 2.380(2) 2_656 ?
Pt1 S2 2.383(2) . ?
Pt1 S2 2.383(2) 2_656 ?
Pt1 S1 2.390(2) 2_656 ?
Pt1 S1 2.390(2) . ?
S1 C1 1.675(11) . ?
S2 C2 1.658(9) . ?
S3 C3 1.679(8) . ?
N1 C1 1.146(13) . ?
N2 C2 1.160(11) . ?
N3 C3 1.146(11) . ?
N4 C4 1.305(11) . ?
N4 C15 1.368(11) . ?
N5 C13 1.339(11) . ?
N5 C14 1.360(12) . ?
N5 H5A 0.8800 . ?
C4 C5 1.409(15) . ?
C4 H4 0.9500 . ?
C5 C6 1.356(16) . ?
C5 H5 0.9500 . ?
C6 C7 1.417(13) . ?
C6 H6 0.9500 . ?
C7 C8 1.408(14) . ?
C7 C15 1.414(13) . ?
C8 C9 1.360(15) . ?
C8 H8 0.9500 . ?
C9 C10 1.415(15) . ?
C9 H9 0.9500 . ?
C10 C14 1.401(13) . ?
C10 C11 1.418(14) . ?
C11 C12 1.344(16) . ?
C11 H11 0.9500 . ?
C12 C13 1.389(14) . ?
C12 H12 0.9500 . ?
C13 H13 0.9500 . ?
C14 C15 1.424(12) . ?

loop_
_geom_hbond_atom_site_label_D
_geom_hbond_atom_site_label_H
_geom_hbond_atom_site_label_A
_geom_hbond_distance_DH
_geom_hbond_distance_HA
_geom_hbond_distance_DA
_geom_hbond_angle_DHA
_geom_hbond_site_symmetry_A
N5 H5A N1 0.88 2.14 2.909(12) 146.0 1_565
N5 H5A N4 0.88 2.35 2.711(9) 104.8 .
C9 H9 N3 0.95 2.58 3.434(13) 149.7 2_756
C13 H13 N3 0.95 2.48 3.172(12) 129.7 2_766

loop_
_geom_torsion_atom_site_label_1
_geom_torsion_atom_site_label_2
_geom_torsion_atom_site_label_3
_geom_torsion_atom_site_label_4
_geom_torsion
_geom_torsion_site_symmetry_1
_geom_torsion_site_symmetry_2
_geom_torsion_site_symmetry_3
_geom_torsion_site_symmetry_4
_geom_torsion_publ_flag
S3 Pt1 S1 C1 41.1(3) . . . . ?
S3 Pt1 S1 C1 -138.9(3) 2_656 . . . ?
S2 Pt1 S1 C1 139.2(3) . . . . ?
S2 Pt1 S1 C1 -40.8(3) 2_656 . . . ?
S1 Pt1 S1 C1 -112(100) 2_656 . . . ?
S3 Pt1 S2 C2 5.5(3) . . . . ?
S3 Pt1 S2 C2 -174.5(3) 2_656 . . . ?
S2 Pt1 S2 C2 -159(21) 2_656 . . . ?
S1 Pt1 S2 C2 98.3(3) 2_656 . . . ?
S1 Pt1 S2 C2 -81.7(3) . . . . ?
S3 Pt1 S3 C3 176(100) 2_656 . . . ?
S2 Pt1 S3 C3 59.5(3) . . . . ?
S2 Pt1 S3 C3 -120.5(3) 2_656 . . . ?
S1 Pt1 S3 C3 -34.2(3) 2_656 . . . ?
S1 Pt1 S3 C3 145.8(3) . . . . ?
Pt1 S1 C1 N1 168(32) . . . . ?
Pt1 S2 C2 N2 175(11) . . . . ?
Pt1 S3 C3 N3 -179(100) . . . . ?
C15 N4 C4 C5 -0.6(13) . . . . ?
N4 C4 C5 C6 0.2(14) . . . . ?
C4 C5 C6 C7 -0.4(14) . . . . ?
C5 C6 C7 C8 -177.9(9) . . . . ?
C5 C6 C7 C15 0.9(13) . . . . ?
C15 C7 C8 C9 -0.3(14) . . . . ?
C6 C7 C8 C9 178.4(10) . . . . ?
C7 C8 C9 C10 1.8(15) . . . . ?
C8 C9 C10 C14 -0.4(14) . . . . ?
C8 C9 C10 C11 177.6(9) . . . . ?
C14 C10 C11 C12 -1.8(14) . . . . ?
C9 C10 C11 C12 -179.8(9) . . . . ?
C10 C11 C12 C13 1.9(15) . . . . ?
C14 N5 C13 C12 -0.1(13) . . . . ?
C11 C12 C13 N5 -1.0(14) . . . . ?
C13 N5 C14 C10 0.2(12) . . . . ?
C13 N5 C14 C15 -178.7(8) . . . . ?
C9 C10 C14 N5 178.8(8) . . . . ?
C11 C10 C14 N5 0.7(12) . . . . ?
C9 C10 C14 C15 -2.3(13) . . . . ?
C11 C10 C14 C15 179.5(8) . . . . ?
C4 N4 C15 C7 1.1(12) . . . . ?
C4 N4 C15 C14 -179.0(8) . . . . ?
C8 C7 C15 N4 177.5(8) . . . . ?
C6 C7 C15 N4 -1.3(13) . . . . ?
C8 C7 C15 C14 -2.4(12) . . . . ?
C6 C7 C15 C14 178.9(8) . . . . ?
N5 C14 C15 N4 2.7(11) . . . . ?
C10 C14 C15 N4 -176.1(8) . . . . ?
N5 C14 C15 C7 -177.4(7) . . . . ?
C10 C14 C15 C7 3.7(12) . . . . ?
